data_7058128
loop_
_publ_author_name
'Vedernikov, Artem I.'
'Lobova, Natalia A.'
'Kuzmina, Lyudmila G.'
'Fomina, Marina V.'
'Strelenko, Yuri A.'
'Howard, Judith A. K.'
'Gromov, Sergey P.'

_publ_section_title
;
 Self-assembly of cucurbiturils and cyclodextrins to supramolecular
 millstones with naphthalene derivatives capable of translocations in the
 host cavities
;
_journal_name_full 'New Journal of Chemistry'
_journal_paper_doi 10.1039/C8NJ04685A
_journal_year 2019
_chemical_formula_moiety '2(C19 H20 N), 2(I)'
_chemical_formula_sum 'C19 H20 I N'
_chemical_formula_weight 389.26
_chemical_name_systematic
;
1-butyl-4-(2-naphthyl)pyridinium iodide
;
_space_group_crystal_system monoclinic
_space_group_IT_number 14
_space_group_name_Hall '-P 2ybc'
_space_group_name_H-M_alt 'P 1 21/c 1'
_symmetry_space_group_name_Hall '-P 2ybc'
_symmetry_space_group_name_H-M 'P 1 21/c 1'
_atom_sites_solution_hydrogens difmap
_audit_creation_method SHELXL-2014/7
_audit_update_record
;
2018-09-13 deposited with the CCDC.
2019-01-23 downloaded from the CCDC.
;
_cell_angle_alpha 90
_cell_angle_beta 102.969(2)
_cell_angle_gamma 90
_cell_formula_units_Z 8
_cell_length_a 15.8562(3)
_cell_length_b 14.2979(3)
_cell_length_c 15.3748(3)
_cell_measurement_reflns_used 13070
_cell_measurement_temperature 120(2)
_cell_measurement_theta_max 28.838
_cell_measurement_theta_min 3.154
_cell_volume 3396.71(12)
_computing_structure_refinement 'SHELXL-2014/7 (Sheldrick, 2014)'
_diffrn_ambient_temperature 120(2)
_diffrn_measured_fraction_theta_full 0.998
_diffrn_measured_fraction_theta_max 0.925
_diffrn_measurement_device_type 'Xcalibur, Sapphire3'
_diffrn_measurement_method /W
_diffrn_radiation_type MoK\a
_diffrn_radiation_wavelength 0.71073
_diffrn_reflns_av_R_equivalents 0.0463
_diffrn_reflns_av_unetI/netI 0.0392
_diffrn_reflns_Laue_measured_fraction_full 0.998
_diffrn_reflns_Laue_measured_fraction_max 0.925
_diffrn_reflns_limit_h_max 21
_diffrn_reflns_limit_h_min -21
_diffrn_reflns_limit_k_max 18
_diffrn_reflns_limit_k_min -18
_diffrn_reflns_limit_l_max 20
_diffrn_reflns_limit_l_min -20
_diffrn_reflns_number 46072
_diffrn_reflns_point_group_measured_fraction_full 0.998
_diffrn_reflns_point_group_measured_fraction_max 0.925
_diffrn_reflns_theta_full 25.242
_diffrn_reflns_theta_max 28.997
_diffrn_reflns_theta_min 2.997
_exptl_absorpt_coefficient_mu 1.880
_exptl_absorpt_correction_T_max 0.9119
_exptl_absorpt_correction_T_min 0.5202
_exptl_absorpt_correction_type multi-scan
_exptl_absorpt_process_details SADABS
_exptl_crystal_colour colourless
_exptl_crystal_density_diffrn 1.522
_exptl_crystal_description plate
_exptl_crystal_F_000 1552
_exptl_crystal_recrystallization_method 'Re-crystallisation from solvent: MeCN-benzene'
_exptl_crystal_size_max 0.400
_exptl_crystal_size_mid 0.360
_exptl_crystal_size_min 0.050
_refine_diff_density_max 1.354
_refine_diff_density_min -0.807
_refine_diff_density_rms 0.102
_refine_ls_extinction_method none
_refine_ls_goodness_of_fit_ref 1.040
_refine_ls_hydrogen_treatment refall
_refine_ls_matrix_type full
_refine_ls_number_parameters 539
_refine_ls_number_reflns 8351
_refine_ls_number_restraints 0
_refine_ls_restrained_S_all 1.040
_refine_ls_R_factor_all 0.0429
_refine_ls_R_factor_gt 0.0298
_refine_ls_shift/su_max 0.002
_refine_ls_shift/su_mean 0.000
_refine_ls_structure_factor_coef Fsqd
_refine_ls_weighting_details 'w=1/[\s^2^(Fo^2^)+(0.0200P)^2^+1.7094P] where P=(Fo^2^+2Fc^2^)/3'
_refine_ls_weighting_scheme calc
_refine_ls_wR_factor_gt 0.0538
_refine_ls_wR_factor_ref 0.0584
_reflns_Friedel_coverage 0.000
_reflns_number_gt 6927
_reflns_number_total 8351
_reflns_threshold_expression 'I > 2\s(I)'
_cod_data_source_file c8nj04685a2.cif
_cod_data_source_block nn
_cod_database_code 7058128
_shelx_shelxl_version_number 2014/7
_shelx_space_group_comment
;
The symmetry employed for this shelxl refinement is uniquely defined
by the following loop, which should always be used as a source of
symmetry information in preference to the above space-group names.
They are only intended as comments.
;
_shelx_estimated_absorpt_t_min 0.520
_shelx_estimated_absorpt_t_max 0.912

loop_
_space_group_symop_operation_xyz
'x, y, z'
'-x, y+1/2, -z+1/2'
'-x, -y, -z'
'x, -y-1/2, z-1/2'

loop_
_atom_site_label
_atom_site_type_symbol
_atom_site_fract_x
_atom_site_fract_y
_atom_site_fract_z
_atom_site_U_iso_or_equiv
_atom_site_adp_type
_atom_site_occupancy
_atom_site_site_symmetry_order
_atom_site_calc_flag
I1 I 0.45627(2) 0.56566(2) 0.30779(2) 0.01970(5) Uani 1 1 d
I2 I 0.82540(2) 0.64447(2) 0.40423(2) 0.02277(5) Uani 1 1 d
N1 N 0.29171(12) 0.26814(13) 0.36836(13) 0.0163(4) Uani 1 1 d
C1 C 0.33178(17) 0.32054(17) 0.43830(18) 0.0198(5) Uani 1 1 d
C2 C 0.41947(16) 0.33441(17) 0.45593(17) 0.0189(5) Uani 1 1 d
C3 C 0.46989(15) 0.29303(16) 0.40257(16) 0.0164(5) Uani 1 1 d
C4 C 0.42640(16) 0.23626(17) 0.33259(17) 0.0188(5) Uani 1 1 d
C5 C 0.33817(17) 0.22588(17) 0.31639(17) 0.0196(5) Uani 1 1 d
C6 C 0.56415(15) 0.30980(16) 0.41849(15) 0.0152(5) Uani 1 1 d
C7 C 0.60047(16) 0.39276(16) 0.46319(16) 0.0174(5) Uani 1 1 d
C8 C 0.68705(16) 0.41039(16) 0.47615(16) 0.0174(5) Uani 1 1 d
C9 C 0.74336(15) 0.34694(16) 0.44687(15) 0.0164(5) Uani 1 1 d
C10 C 0.83368(16) 0.36420(18) 0.45879(17) 0.0200(5) Uani 1 1 d
C11 C 0.88535(17) 0.30193(19) 0.42830(18) 0.0238(6) Uani 1 1 d
C12 C 0.85023(17) 0.21946(19) 0.38387(18) 0.0252(6) Uani 1 1 d
C13 C 0.76403(17) 0.20046(18) 0.37146(17) 0.0224(6) Uani 1 1 d
C14 C 0.70825(15) 0.26379(16) 0.40246(15) 0.0162(5) Uani 1 1 d
C15 C 0.61781(16) 0.24730(17) 0.38922(16) 0.0171(5) Uani 1 1 d
C16 C 0.19677(16) 0.25273(18) 0.35172(18) 0.0187(5) Uani 1 1 d
C17 C 0.17594(16) 0.16667(17) 0.40025(18) 0.0171(5) Uani 1 1 d
C18 C 0.07883(16) 0.15605(18) 0.39049(19) 0.0212(5) Uani 1 1 d
C19 C 0.05708(19) 0.07384(19) 0.4438(2) 0.0244(6) Uani 1 1 d
N2 N 0.60747(13) 0.35690(13) 0.18255(13) 0.0169(4) Uani 1 1 d
C1' C 0.65318(16) 0.42500(16) 0.23328(16) 0.0175(5) Uani 1 1 d
C2' C 0.74053(16) 0.43309(17) 0.24155(16) 0.0175(5) Uani 1 1 d
C3' C 0.78573(16) 0.37165(15) 0.19744(15) 0.0150(5) Uani 1 1 d
C4' C 0.73613(17) 0.30112(17) 0.14669(17) 0.0212(5) Uani 1 1 d
C5' C 0.64866(17) 0.29527(17) 0.14030(17) 0.0204(5) Uani 1 1 d
C6' C 0.87958(16) 0.38074(16) 0.20261(16) 0.0159(5) Uani 1 1 d
C7' C 0.92131(17) 0.32231(17) 0.15017(18) 0.0215(5) Uani 1 1 d
C8' C 1.00702(17) 0.33266(18) 0.15096(18) 0.0224(6) Uani 1 1 d
C9' C 1.05746(16) 0.40243(17) 0.20365(16) 0.0194(5) Uani 1 1 d
C10' C 1.14619(17) 0.41793(18) 0.20328(18) 0.0228(6) Uani 1 1 d
C11' C 1.19184(18) 0.48573(19) 0.25526(19) 0.0266(6) Uani 1 1 d
C12' C 1.15236(19) 0.5423(2) 0.30972(19) 0.0302(7) Uani 1 1 d
C13' C 1.06722(18) 0.5299(2) 0.31160(18) 0.0267(6) Uani 1 1 d
C14' C 1.01740(16) 0.45955(17) 0.25808(16) 0.0183(5) Uani 1 1 d
C15' C 0.92898(16) 0.44701(17) 0.25679(16) 0.0183(5) Uani 1 1 d
C16' C 0.51172(16) 0.35363(18) 0.16846(18) 0.0193(5) Uani 1 1 d
C17' C 0.46981(17) 0.41828(19) 0.09273(18) 0.0221(6) Uani 1 1 d
C18' C 0.37179(17) 0.42202(19) 0.0814(2) 0.0251(6) Uani 1 1 d
C19' C 0.3308(2) 0.4951(2) 0.0130(2) 0.0325(7) Uani 1 1 d
H1A H 0.2983(16) 0.3431(16) 0.4745(16) 0.015(7) Uiso 1 1 d
H2A H 0.4436(17) 0.3663(17) 0.5037(18) 0.020(7) Uiso 1 1 d
H4A H 0.4542(17) 0.2056(18) 0.2950(17) 0.025(7) Uiso 1 1 d
H5A H 0.3099(16) 0.1911(17) 0.2704(17) 0.017(7) Uiso 1 1 d
H7A H 0.5639(17) 0.4363(17) 0.4847(16) 0.019(7) Uiso 1 1 d
H8A H 0.7104(15) 0.4656(16) 0.5056(15) 0.011(6) Uiso 1 1 d
H10A H 0.8549(16) 0.4199(16) 0.4886(16) 0.013(6) Uiso 1 1 d
H11A H 0.9445(17) 0.3135(17) 0.4383(16) 0.020(7) Uiso 1 1 d
H12A H 0.8840(17) 0.1762(18) 0.3597(17) 0.023(7) Uiso 1 1 d
H13A H 0.7384(19) 0.1470(19) 0.3384(19) 0.035(8) Uiso 1 1 d
H15A H 0.5975(16) 0.1926(17) 0.3595(16) 0.016(6) Uiso 1 1 d
H16A H 0.1738(16) 0.3093(17) 0.3724(16) 0.015(6) Uiso 1 1 d
H16B H 0.1766(16) 0.2466(16) 0.2874(17) 0.018(7) Uiso 1 1 d
H17A H 0.1991(16) 0.1107(17) 0.3759(16) 0.015(6) Uiso 1 1 d
H17B H 0.2013(16) 0.1709(16) 0.4608(17) 0.017(7) Uiso 1 1 d
H18A H 0.0485(17) 0.1496(16) 0.3264(18) 0.022(7) Uiso 1 1 d
H18B H 0.0584(16) 0.2139(18) 0.4109(16) 0.022(7) Uiso 1 1 d
H19A H 0.0773(16) 0.0160(18) 0.4242(16) 0.019(7) Uiso 1 1 d
H19B H -0.0064(19) 0.0661(18) 0.4340(18) 0.029(8) Uiso 1 1 d
H19C H 0.0801(19) 0.0806(18) 0.506(2) 0.032(8) Uiso 1 1 d
H1'A H 0.6213(16) 0.4629(17) 0.2618(16) 0.015(6) Uiso 1 1 d
H2'A H 0.7680(16) 0.4773(17) 0.2765(17) 0.019(7) Uiso 1 1 d
H4'A H 0.7595(17) 0.2560(18) 0.1159(18) 0.027(7) Uiso 1 1 d
H5'A H 0.6168(16) 0.2491(17) 0.1092(16) 0.017(7) Uiso 1 1 d
H7'A H 0.8887(16) 0.2775(17) 0.1128(16) 0.015(6) Uiso 1 1 d
H8'A H 1.0331(17) 0.2942(18) 0.1164(17) 0.023(7) Uiso 1 1 d
H10B H 1.1723(17) 0.3781(18) 0.1674(17) 0.021(7) Uiso 1 1 d
H11B H 1.2490(18) 0.4944(18) 0.2549(17) 0.025(7) Uiso 1 1 d
H12B H 1.1835(19) 0.588(2) 0.3427(19) 0.036(9) Uiso 1 1 d
H13B H 1.0412(17) 0.5680(17) 0.3473(18) 0.022(7) Uiso 1 1 d
H15B H 0.9037(16) 0.4866(17) 0.2916(16) 0.017(7) Uiso 1 1 d
H16C H 0.4975(16) 0.3737(16) 0.2213(17) 0.013(6) Uiso 1 1 d
H16D H 0.4953(16) 0.2878(17) 0.1576(16) 0.017(6) Uiso 1 1 d
H17C H 0.4950(17) 0.4799(18) 0.1074(17) 0.023(7) Uiso 1 1 d
H17D H 0.4864(15) 0.3989(16) 0.0369(17) 0.014(6) Uiso 1 1 d
H18C H 0.3612(17) 0.4350(16) 0.1356(18) 0.019(7) Uiso 1 1 d
H18D H 0.3476(18) 0.3598(19) 0.0639(18) 0.030(8) Uiso 1 1 d
H19D H 0.3528(19) 0.559(2) 0.0277(18) 0.033(8) Uiso 1 1 d
H19E H 0.269(2) 0.5009(19) 0.0064(18) 0.035(8) Uiso 1 1 d
H19F H 0.339(2) 0.479(2) -0.049(2) 0.051(10) Uiso 1 1 d

loop_
_atom_site_aniso_label
_atom_site_aniso_U_11
_atom_site_aniso_U_22
_atom_site_aniso_U_33
_atom_site_aniso_U_23
_atom_site_aniso_U_13
_atom_site_aniso_U_12
I1 0.02026(9) 0.02024(8) 0.01864(9) 0.00098(6) 0.00446(7) 0.00156(6)
I2 0.02689(10) 0.02147(9) 0.02256(10) -0.00428(7) 0.01104(7) -0.00558(7)
N1 0.0137(10) 0.0173(10) 0.0193(11) 0.0019(8) 0.0065(9) -0.0004(8)
C1 0.0204(13) 0.0200(12) 0.0220(14) 0.0005(10) 0.0113(11) 0.0004(10)
C2 0.0189(13) 0.0197(12) 0.0188(13) -0.0019(10) 0.0058(11) -0.0038(10)
C3 0.0179(12) 0.0155(11) 0.0164(12) 0.0057(9) 0.0053(10) 0.0012(9)
C4 0.0178(13) 0.0225(13) 0.0178(13) -0.0012(10) 0.0071(11) -0.0011(10)
C5 0.0220(13) 0.0198(12) 0.0175(13) -0.0011(10) 0.0057(11) -0.0034(11)
C6 0.0165(12) 0.0172(11) 0.0124(12) 0.0040(9) 0.0040(10) 0.0008(9)
C7 0.0192(13) 0.0155(11) 0.0175(13) 0.0013(10) 0.0041(10) 0.0020(10)
C8 0.0188(13) 0.0156(12) 0.0169(13) 0.0016(10) 0.0022(10) -0.0008(10)
C9 0.0172(12) 0.0195(12) 0.0126(12) 0.0051(9) 0.0037(10) 0.0006(10)
C10 0.0180(13) 0.0231(13) 0.0169(13) 0.0033(10) 0.0001(10) -0.0011(11)
C11 0.0134(13) 0.0346(15) 0.0222(14) 0.0076(11) 0.0016(11) 0.0008(11)
C12 0.0213(14) 0.0298(14) 0.0245(15) 0.0013(12) 0.0052(12) 0.0075(12)
C13 0.0215(14) 0.0246(13) 0.0214(14) -0.0020(11) 0.0057(11) 0.0004(11)
C14 0.0162(12) 0.0190(12) 0.0136(12) 0.0031(9) 0.0036(10) 0.0028(10)
C15 0.0198(13) 0.0176(12) 0.0141(12) 0.0011(10) 0.0043(10) -0.0012(10)
C16 0.0124(12) 0.0235(13) 0.0201(14) 0.0014(11) 0.0033(11) 0.0004(10)
C17 0.0132(12) 0.0195(12) 0.0185(13) 0.0022(10) 0.0030(10) 0.0018(10)
C18 0.0148(13) 0.0207(13) 0.0274(15) 0.0006(11) 0.0035(11) -0.0002(10)
C19 0.0227(15) 0.0259(14) 0.0260(16) -0.0022(12) 0.0087(12) -0.0052(12)
N2 0.0171(10) 0.0173(10) 0.0154(10) 0.0011(8) 0.0022(9) -0.0017(8)
C1' 0.0218(13) 0.0171(12) 0.0150(12) -0.0021(10) 0.0071(11) -0.0001(10)
C2' 0.0193(13) 0.0168(12) 0.0153(13) -0.0027(10) 0.0017(10) -0.0025(10)
C3' 0.0190(12) 0.0159(11) 0.0093(11) 0.0021(9) 0.0014(10) -0.0003(9)
C4' 0.0222(13) 0.0202(13) 0.0205(14) -0.0059(10) 0.0035(11) 0.0011(11)
C5' 0.0228(14) 0.0171(12) 0.0195(13) -0.0034(10) 0.0012(11) -0.0022(10)
C6' 0.0177(12) 0.0153(11) 0.0150(12) 0.0014(9) 0.0040(10) 0.0008(9)
C7' 0.0247(14) 0.0166(12) 0.0241(14) -0.0033(11) 0.0070(12) -0.0007(11)
C8' 0.0228(14) 0.0203(13) 0.0265(15) 0.0023(11) 0.0110(12) 0.0058(11)
C9' 0.0193(13) 0.0190(12) 0.0193(13) 0.0089(10) 0.0029(11) 0.0035(10)
C10' 0.0194(13) 0.0243(13) 0.0265(15) 0.0107(11) 0.0090(12) 0.0050(11)
C11' 0.0161(13) 0.0323(15) 0.0320(16) 0.0153(12) 0.0064(12) -0.0007(12)
C12' 0.0255(15) 0.0353(16) 0.0267(16) 0.0013(13) -0.0006(13) -0.0098(13)
C13' 0.0242(14) 0.0321(15) 0.0231(15) -0.0029(12) 0.0042(12) -0.0020(12)
C14' 0.0164(12) 0.0221(12) 0.0151(12) 0.0049(10) 0.0009(10) -0.0006(10)
C15' 0.0192(13) 0.0220(13) 0.0148(13) 0.0008(10) 0.0059(10) 0.0032(10)
C16' 0.0151(12) 0.0206(13) 0.0225(14) 0.0006(11) 0.0049(11) -0.0031(10)
C17' 0.0189(13) 0.0261(14) 0.0200(14) -0.0009(11) 0.0014(11) -0.0026(11)
C18' 0.0197(14) 0.0280(15) 0.0250(16) -0.0037(12) -0.0006(12) -0.0035(11)
C19' 0.0238(16) 0.0244(15) 0.0417(19) -0.0031(13) -0.0089(14) 0.0005(12)

loop_
_atom_type_symbol
_atom_type_description
_atom_type_scat_dispersion_real
_atom_type_scat_dispersion_imag
_atom_type_scat_source
C C 0.0033 0.0016 'International Tables Vol C Tables 4.2.6.8 and 6.1.1.4'
H H 0.0000 0.0000 'International Tables Vol C Tables 4.2.6.8 and 6.1.1.4'
N N 0.0061 0.0033 'International Tables Vol C Tables 4.2.6.8 and 6.1.1.4'
I I -0.4742 1.8119 'International Tables Vol C Tables 4.2.6.8 and 6.1.1.4'

loop_
_geom_angle_atom_site_label_1
_geom_angle_atom_site_label_2
_geom_angle_atom_site_label_3
_geom_angle
C5 N1 C1 120.1(2)
C5 N1 C16 120.0(2)
C1 N1 C16 119.9(2)
N1 C1 C2 121.0(2)
C1 C2 C3 120.7(2)
C2 C3 C4 116.6(2)
C2 C3 C6 121.6(2)
C4 C3 C6 121.8(2)
C5 C4 C3 120.6(2)
N1 C5 C4 121.0(2)
C15 C6 C7 119.0(2)
C15 C6 C3 121.1(2)
C7 C6 C3 119.9(2)
C8 C7 C6 120.5(2)
C7 C8 C9 121.4(2)
C8 C9 C14 118.8(2)
C8 C9 C10 122.4(2)
C14 C9 C10 118.8(2)
C11 C10 C9 120.5(2)
C10 C11 C12 120.6(2)
C13 C12 C11 120.5(3)
C12 C13 C14 120.4(2)
C13 C14 C9 119.2(2)
C13 C14 C15 122.0(2)
C9 C14 C15 118.8(2)
C6 C15 C14 121.5(2)
N1 C16 C17 111.1(2)
C16 C17 C18 111.1(2)
C19 C18 C17 111.8(2)
C5' N2 C1' 119.6(2)
C5' N2 C16' 120.0(2)
C1' N2 C16' 120.3(2)
N2 C1' C2' 121.0(2)
C1' C2' C3' 121.3(2)
C2' C3' C4' 115.9(2)
C2' C3' C6' 122.5(2)
C4' C3' C6' 121.7(2)
C5' C4' C3' 121.0(2)
N2 C5' C4' 121.2(2)
C15' C6' C7' 118.1(2)
C15' C6' C3' 121.3(2)
C7' C6' C3' 120.6(2)
C8' C7' C6' 121.3(2)
C7' C8' C9' 121.0(2)
C8' C9' C14' 118.3(2)
C8' C9' C10' 122.6(2)
C14' C9' C10' 119.1(2)
C11' C10' C9' 120.3(3)
C10' C11' C12' 120.7(3)
C13' C12' C11' 120.8(3)
C12' C13' C14' 120.1(3)
C15' C14' C9' 119.6(2)
C15' C14' C13' 121.3(2)
C9' C14' C13' 119.0(2)
C6' C15' C14' 121.5(2)
N2 C16' C17' 110.5(2)
C16' C17' C18' 111.6(2)
C19' C18' C17' 111.6(2)

loop_
_geom_bond_atom_site_label_1
_geom_bond_atom_site_label_2
_geom_bond_distance
N1 C5 1.345(3)
N1 C1 1.347(3)
N1 C16 1.486(3)
C1 C2 1.370(3)
C2 C3 1.399(3)
C3 C4 1.400(3)
C3 C6 1.479(3)
C4 C5 1.373(3)
C6 C15 1.377(3)
C6 C7 1.426(3)
C7 C8 1.366(3)
C8 C9 1.416(3)
C9 C14 1.421(3)
C9 C10 1.424(3)
C10 C11 1.362(4)
C11 C12 1.413(4)
C12 C13 1.364(4)
C13 C14 1.421(3)
C14 C15 1.422(3)
C16 C17 1.513(3)
C17 C18 1.521(3)
C18 C19 1.516(4)
N2 C5' 1.347(3)
N2 C1' 1.352(3)
N2 C16' 1.485(3)
C1' C2' 1.367(3)
C2' C3' 1.401(3)
C3' C4' 1.403(3)
C3' C6' 1.478(3)
C4' C5' 1.371(4)
C6' C15' 1.383(3)
C6' C7' 1.423(3)
C7' C8' 1.364(4)
C8' C9' 1.414(4)
C9' C14' 1.418(3)
C9' C10' 1.426(3)
C10' C11' 1.357(4)
C11' C12' 1.408(4)
C12' C13' 1.368(4)
C13' C14' 1.422(4)
C14' C15' 1.409(3)
C16' C17' 1.518(4)
C17' C18' 1.526(4)
C18' C19' 1.521(4)
